data_4023018
loop_
_publ_author_name
'Deepak Kumar Barange'
'T. C. Nishad'
'N. Kumara Swamy'
'Venkanna Bandameedi'
'Dinesh Kumar'
'Bukkapattanam R. Sreekanth'
'K. Vyas'
'Manojit Pal'

_publ_contact_author_email manojitpal@drreddys.com
_publ_contact_author_fax '91 40 2304 5438'
_publ_contact_author_name 'Manojit Pal'
_publ_contact_author_phone '91 40 2304 5439'
_publ_section_title
;
 A Remarkable Accelerating Effect of Ag-Salt on
 Intramolecular Cyclization of o-(1-Alkynyl)benzenesulfonamides
;
_journal_name_full 'Journal of Organic Chemistry'
_journal_page_first 8547
_journal_page_last 8550
_journal_paper_doi 10.1021/jo701470h
_journal_volume 72
_journal_year 2007
_chemical_formula_moiety 'C18 H19 N O2 S '
_chemical_formula_sum 'C18 H19 N O2 S'
_chemical_formula_weight 313.41
_space_group_IT_number 2
_symmetry_cell_setting triclinic
_symmetry_Int_Tables_number 2
_symmetry_space_group_name_Hall '-P 1'
_symmetry_space_group_name_H-M 'P -1'
_audit_creation_date 2006-12-15
_audit_creation_method 'by CrystalStructure 3.6.0'
_cell_angle_alpha 66.370(12)
_cell_angle_beta 69.458(12)
_cell_angle_gamma 73.57(1)
_cell_formula_units_Z 2
_cell_length_a 9.173(3)
_cell_length_b 9.411(3)
_cell_length_c 10.685(3)
_cell_measurement_reflns_used 4103
_cell_measurement_temperature 298
_cell_measurement_theta_max 27.5
_cell_measurement_theta_min 2.4
_cell_volume 780.3(4)
_diffrn_detector_area_resol_mean 7.31
_diffrn_measured_fraction_theta_full 0.9725
_diffrn_measured_fraction_theta_max 0.9410
_diffrn_measurement_device_type 'Rigaku Mercury'
_diffrn_measurement_method \w
_diffrn_radiation_type 'Mo K\a'
_diffrn_radiation_wavelength 0.7107
_diffrn_reflns_av_R_equivalents 0.020
_diffrn_reflns_limit_h_max 11
_diffrn_reflns_limit_h_min -11
_diffrn_reflns_limit_k_max 12
_diffrn_reflns_limit_k_min -7
_diffrn_reflns_limit_l_max 13
_diffrn_reflns_limit_l_min -13
_diffrn_reflns_number 8680
_diffrn_reflns_theta_full 25.50
_diffrn_reflns_theta_max 27.48
_exptl_absorpt_coefficient_mu 0.214
_exptl_absorpt_correction_T_max 0.948
_exptl_absorpt_correction_T_min 0.891
_exptl_absorpt_correction_type numerical
_exptl_absorpt_process_details
;
    Higashi, T. (1999). Program for Absorption Correction.
    Rigaku Corporation, Tokyo, Japan.
;
_exptl_crystal_colour colorless
_exptl_crystal_density_diffrn 1.334
_exptl_crystal_density_method 'not measured'
_exptl_crystal_description block
_exptl_crystal_F_000 332.00
_exptl_crystal_size_max 0.50
_exptl_crystal_size_mid 0.50
_exptl_crystal_size_min 0.25
_refine_diff_density_max 0.35
_refine_diff_density_min -0.35
_refine_ls_extinction_method none
_refine_ls_goodness_of_fit_ref 1.165
_refine_ls_hydrogen_treatment refall
_refine_ls_number_parameters 218
_refine_ls_number_reflns 2693
_refine_ls_R_factor_gt 0.0420
_refine_ls_shift/su_max 0.0000
_refine_ls_structure_factor_coef Fsqd
_refine_ls_weighting_details
;
    Chebychev polynomial with 3 parameters (Carruthers & Watkin, 1979)
    15031.3000    20880.8000    6238.2500
;
_refine_ls_weighting_scheme calc
_refine_ls_wR_factor_ref 0.0470
_reflns_number_gt 2503
_reflns_number_total 3369
_reflns_threshold_expression F^2^>2.0\s(F^2^)
_cod_data_source_file jo701470h-File005.cif
_cod_data_source_block '__DK_109'
_cod_original_formula_sum 'C18 H19 N O2 S '
_cod_database_code 4023018

loop_
_symmetry_equiv_pos_site_id
_symmetry_equiv_pos_as_xyz
1 +X,+Y,+Z
2 -X,-Y,-Z

loop_
_atom_site_aniso_label
_atom_site_aniso_U_11
_atom_site_aniso_U_22
_atom_site_aniso_U_33
_atom_site_aniso_U_23
_atom_site_aniso_U_13
_atom_site_aniso_U_12
S1 0.0289(2) 0.0455(2) 0.0361(2) -0.0113(1) -0.0077(1) -0.0100(1)
O1 0.0351(5) 0.0654(7) 0.0518(6) -0.0105(5) -0.0135(4) -0.0198(5)
O2 0.0449(6) 0.0655(7) 0.0451(6) -0.0277(5) -0.0075(5) -0.0061(5)
N1 0.0347(6) 0.0402(6) 0.0418(6) -0.0010(5) -0.0116(5) -0.0144(5)
C1 0.0314(7) 0.0369(7) 0.0338(7) -0.0063(6) -0.0108(5) -0.0067(5)
C2 0.0297(6) 0.0389(7) 0.0373(7) -0.0049(6) -0.0126(5) -0.0088(5)
C3 0.0326(7) 0.0371(7) 0.0388(7) -0.0069(6) -0.0096(5) -0.0079(5)
C4 0.0459(8) 0.0334(7) 0.0356(7) -0.0070(6) -0.0127(6) -0.0052(6)
C5 0.0502(8) 0.0397(8) 0.0412(7) -0.0077(6) -0.0246(6) -0.0041(6)
C6 0.0338(7) 0.0410(7) 0.0466(8) -0.0130(6) -0.0182(6) -0.0038(6)
C7 0.0338(7) 0.0333(7) 0.0352(7) -0.0096(5) -0.0123(5) -0.0060(5)
C8 0.0347(7) 0.0312(6) 0.0345(7) -0.0078(5) -0.0122(5) -0.0054(5)
C9 0.0629(10) 0.0501(9) 0.0429(8) -0.0001(7) -0.0159(7) -0.0147(8)
C10 0.0470(9) 0.0441(8) 0.0630(10) -0.0089(7) -0.0110(7) -0.0188(7)
C11 0.0380(7) 0.0429(8) 0.0389(7) 0.0020(6) -0.0146(6) -0.0117(6)
C12 0.0407(8) 0.0464(8) 0.0430(8) 0.0025(6) -0.0196(6) -0.0126(6)
C13 0.0310(7) 0.0410(7) 0.0367(7) -0.0047(6) -0.0112(5) -0.0100(6)
C14 0.0558(9) 0.0405(8) 0.0459(8) -0.0149(6) -0.0198(7) -0.0051(7)
C15 0.0699(11) 0.0533(9) 0.0468(8) -0.0098(7) -0.0303(8) -0.0131(8)
C16 0.0609(10) 0.0437(9) 0.0694(11) -0.0052(8) -0.0408(9) -0.0051(7)
C17 0.0434(8) 0.0476(9) 0.0751(11) -0.0272(8) -0.0220(8) 0.0017(7)
C18 0.0390(7) 0.0568(9) 0.0403(7) -0.0185(7) -0.0096(6) -0.0086(7)

loop_
_atom_site_label
_atom_site_type_symbol
_atom_site_thermal_displace_type
_atom_site_fract_x
_atom_site_fract_y
_atom_site_fract_z
_atom_site_occupancy
_atom_site_U_iso_or_equiv
_atom_site_calc_flag
_atom_site_refinement_flags
S1 S Uani 0.21431(4) 0.31074(4) 0.56478(4) 1.000 0.0371(1) . .
O1 O Uani 0.08435(11) 0.25462(12) 0.56648(11) 1.000 0.0508(3) . .
O2 O Uani 0.18277(12) 0.40322(13) 0.65288(10) 1.000 0.0508(4) . .
N1 N Uani 0.35288(13) 0.15855(13) 0.60543(12) 1.000 0.0410(3) . .
C1 C Uani 0.5044(2) 0.1899(2) 0.58098(13) 1.000 0.0351(4) . .
C2 C Uani 0.55670(10) 0.3155(2) 0.47114(13) 1.000 0.0362(4) . .
C3 C Uani 0.5457(2) 0.5171(2) 0.23571(13) 1.000 0.0377(4) . .
C4 C Uani 0.4654(2) 0.6056(2) 0.13390(10) 1.000 0.0397(4) . .
C5 C Uani 0.3087(2) 0.5927(2) 0.1615(2) 1.000 0.0429(4) . .
C6 C Uani 0.2300(2) 0.4980(2) 0.29200(10) 1.000 0.0395(4) . .
C7 C Uani 0.31240(10) 0.41270(10) 0.39317(13) 1.000 0.0338(4) . .
C8 C Uani 0.4720(2) 0.41620(10) 0.36818(13) 1.000 0.0338(4) . .
C9 C Uani 0.5463(2) 0.7154(2) -0.0059(2) 1.000 0.0555(5) . .
C10 C Uani 0.3046(2) 0.0061(2) 0.6952(2) 1.000 0.0530(5) . .
C11 C Uani 0.5983(2) 0.0733(2) 0.6799(2) 1.000 0.0429(4) . .
C12 C Uani 0.7641(2) 0.1025(2) 0.6514(2) 1.000 0.0456(5) . .
C13 C Uani 0.8518(2) -0.0315(2) 0.74803(13) 1.000 0.0375(4) . .
C14 C Uani 0.8564(2) -0.0252(2) 0.8735(2) 1.000 0.0462(5) . .
C15 C Uani 0.9337(2) -0.1513(2) 0.9638(2) 1.000 0.0542(5) . .
C16 C Uani 1.0075(2) -0.2847(2) 0.9284(2) 1.000 0.0568(6) . .
C17 C Uani 1.0049(2) -0.2918(2) 0.8037(2) 1.000 0.0535(5) . .
C18 C Uani 0.9276(2) -0.1666(2) 0.7144(2) 1.000 0.0448(4) . .
H2 H Uiso 0.65520 0.33850 0.46170 1.000 0.0430 calc R
H3 H Uiso 0.65290 0.52540 0.21610 1.000 0.0440 calc R
H5 H Uiso 0.25470 0.64980 0.09010 1.000 0.0530 calc R
H6 H Uiso 0.12220 0.49190 0.31120 1.000 0.0480 calc R
H14 H Uiso 0.80610 0.06650 0.89850 1.000 0.0570 calc R
H15 H Uiso 0.93490 -0.14540 1.05010 1.000 0.0680 calc R
H16 H Uiso 1.05980 -0.37110 0.99060 1.000 0.0700 calc R
H17 H Uiso 1.05680 -0.38310 0.77840 1.000 0.0660 calc R
H18 H Uiso 0.92560 -0.17300 0.62860 1.000 0.0550 calc R
H91 H Uiso 0.59480 0.66170 -0.07280 1.000 0.0640 calc R
H92 H Uiso 0.62440 0.75200 0.00730 1.000 0.0640 calc R
H93 H Uiso 0.47050 0.80220 -0.04020 1.000 0.0640 calc R
H101 H Uiso 0.28520 -0.00650 0.79220 1.000 0.0620 calc R
H102 H Uiso 0.38630 -0.07500 0.67230 1.000 0.0620 calc R
H103 H Uiso 0.21110 0.00060 0.67920 1.000 0.0620 calc R
H111 H Uiso 0.54120 0.07470 0.77290 1.000 0.0480 calc R
H112 H Uiso 0.60740 -0.02790 0.67580 1.000 0.0480 calc R
H121 H Uiso 0.81970 0.11210 0.55560 1.000 0.0520 calc R
H122 H Uiso 0.75700 0.19720 0.66670 1.000 0.0520 calc R

loop_
_atom_type_symbol
_atom_type_description
_atom_type_scat_dispersion_real
_atom_type_scat_dispersion_imag
_atom_type_scat_source
C C 0.003 0.002
;
International Tables for Crystallography
(1992, Vol. C, Tables 4.2.6.8 and 6.1.1.4)
;
H H 0.000 0.000
;
International Tables for Crystallography
(1992, Vol. C, Table 6.1.1.4)
;
N N 0.006 0.003
;
International Tables for Crystallography
(1992, Vol. C, Tables 4.2.6.8 and 6.1.1.4)
;
O O 0.011 0.006
;
International Tables for Crystallography
(1992, Vol. C, Tables 4.2.6.8 and 6.1.1.4)
;
S S 0.125 0.123
;
International Tables for Crystallography
(1992, Vol. C, Tables 4.2.6.8 and 6.1.1.4)
;

loop_
_geom_angle_atom_site_label_1
_geom_angle_atom_site_label_2
_geom_angle_atom_site_label_3
_geom_angle
_geom_angle_publ_flag
O1 S1 O2 117.30(7) no
O1 S1 N1 108.20(7) no
O1 S1 C7 111.39(6) no
O2 S1 N1 109.52(7) no
O2 S1 C7 108.84(6) no
N1 S1 C7 100.22(6) no
S1 N1 C1 117.33(11) no
S1 N1 C10 118.07(12) no
C1 N1 C10 122.76(14) no
N1 C1 C2 119.79(14) no
N1 C1 C11 115.59(14) no
C2 C1 C11 124.59(17) no
C1 C2 C8 123.75(14) no
C4 C3 C8 121.52(17) no
C3 C4 C5 119.49(14) no
C3 C4 C9 120.37(17) no
C5 C4 C9 120.13(15) no
C4 C5 C6 120.95(17) no
C5 C6 C7 118.35(17) no
S1 C7 C6 120.24(10) no
S1 C7 C8 116.67(9) no
C6 C7 C8 122.80(12) no
C2 C8 C3 122.13(16) no
C2 C8 C7 121.01(12) no
C3 C8 C7 116.80(14) no
C1 C11 C12 116.11(16) no
C11 C12 C13 110.79(16) no
C12 C13 C14 121.35(17) no
C12 C13 C18 120.53(15) no
C14 C13 C18 118.10(17) no
C13 C14 C15 120.87(18) no
C14 C15 C16 119.96(18) no
C15 C16 C17 119.70(18) no
C16 C17 C18 120.23(18) no
C13 C18 C17 121.14(17) no
C1 C2 H2 118.00 no
C8 C2 H2 118.00 no
C4 C3 H3 119.00 no
C8 C3 H3 119.00 no
C4 C5 H5 120.00 no
C6 C5 H5 119.00 no
C5 C6 H6 121.00 no
C7 C6 H6 121.00 no
C4 C9 H91 110.00 no
C4 C9 H92 109.00 no
C4 C9 H93 109.00 no
H91 C9 H92 109.00 no
H91 C9 H93 109.00 no
H92 C9 H93 110.00 no
N1 C10 H101 110.00 no
N1 C10 H102 109.00 no
N1 C10 H103 109.00 no
H101 C10 H102 109.00 no
H101 C10 H103 110.00 no
H102 C10 H103 110.00 no
C1 C11 H111 107.00 no
C1 C11 H112 108.00 no
C12 C11 H111 108.00 no
C12 C11 H112 108.00 no
H111 C11 H112 109.00 no
C11 C12 H121 109.00 no
C11 C12 H122 109.00 no
C13 C12 H121 109.00 no
C13 C12 H122 109.00 no
H121 C12 H122 109.00 no
C13 C14 H14 120.00 no
C15 C14 H14 119.00 no
C14 C15 H15 120.00 no
C16 C15 H15 120.00 no
C15 C16 H16 120.00 no
C17 C16 H16 120.00 no
C16 C17 H17 120.00 no
C18 C17 H17 120.00 no
C13 C18 H18 119.00 no
C17 C18 H18 120.00 no

loop_
_geom_bond_atom_site_label_1
_geom_bond_atom_site_label_2
_geom_bond_distance
_geom_bond_publ_flag
S1 O1 1.4261(13) no
S1 O2 1.4320(13) no
S1 N1 1.6476(14) no
S1 C7 1.7357(14) no
N1 C1 1.415(2) no
N1 C10 1.460(2) no
C1 C2 1.348(2) no
C1 C11 1.496(3) no
C2 C8 1.435(2) no
C3 C4 1.382(2) no
C3 C8 1.406(2) no
C4 C5 1.393(3) no
C4 C9 1.506(2) no
C5 C6 1.386(2) no
C6 C7 1.385(2) no
C7 C8 1.401(2) no
C11 C12 1.525(3) no
C12 C13 1.506(3) no
C13 C14 1.381(2) no
C13 C18 1.386(3) no
C14 C15 1.389(3) no
C15 C16 1.378(3) no
C16 C17 1.369(3) no
C17 C18 1.379(3) no
C2 H2 0.9500 no
C3 H3 0.9500 no
C5 H5 0.9500 no
C6 H6 0.9500 no
C9 H91 0.9500 no
C9 H92 0.9500 no
C9 H93 0.9500 no
C10 H101 0.9500 no
C10 H102 0.9500 no
C10 H103 0.9500 no
C11 H111 0.9500 no
C11 H112 0.9500 no
C12 H121 0.9500 no
C12 H122 0.9500 no
C14 H14 0.9500 no
C15 H15 0.9500 no
C16 H16 0.9500 no
C17 H17 0.9500 no
C18 H18 0.9500 no

loop_
_geom_hbond_atom_site_label_D
_geom_hbond_atom_site_label_H
_geom_hbond_atom_site_label_A
_geom_hbond_distance_DH
_geom_hbond_distance_HA
_geom_hbond_distance_DA
_geom_hbond_angle_DHA
_geom_hbond_site_symmetry_A
_geom_hbond_publ_flag
C18 H18 O1 0.9500 2.5300 3.461(2) 167.00 2_656 yes
C10 H103 O1 0.9500 2.3700 2.853(2) 111.00 . yes

loop_
_geom_torsion_atom_site_label_1
_geom_torsion_atom_site_label_2
_geom_torsion_atom_site_label_3
_geom_torsion_atom_site_label_4
_geom_torsion
_geom_torsion_publ_flag
O1 S1 N1 C1 167.03(10) no
O1 S1 N1 C10 -27.99(13) no
O2 S1 N1 C1 -64.01(11) no
O2 S1 N1 C10 100.97(12) no
C7 S1 N1 C1 50.32(11) no
C7 S1 N1 C10 -144.70(12) no
O1 S1 C7 C6 32.21(13) no
O1 S1 C7 C8 -153.91(9) no
O2 S1 C7 C6 -98.64(12) no
O2 S1 C7 C8 75.24(10) no
N1 S1 C7 C6 146.51(12) no
N1 S1 C7 C8 -39.61(10) no
S1 N1 C1 C2 -32.81(19) no
S1 N1 C1 C11 149.32(13) no
C10 N1 C1 C2 162.97(16) no
C10 N1 C1 C11 -14.9(2) no
N1 C1 C2 C8 -4.8(2) no
C11 C1 C2 C8 172.87(15) no
N1 C1 C11 C12 177.88(15) no
C2 C1 C11 C12 0.1(3) no
C1 C2 C8 C3 -161.90(16) no
C1 C2 C8 C7 15.1(2) no
C8 C3 C4 C5 -1.3(3) no
C8 C3 C4 C9 178.66(15) no
C4 C3 C8 C2 175.59(16) no
C4 C3 C8 C7 -1.5(2) no
C3 C4 C5 C6 3.0(3) no
C9 C4 C5 C6 -176.90(17) no
C4 C5 C6 C7 -1.9(3) no
C5 C6 C7 S1 172.38(13) no
C5 C6 C7 C8 -1.1(2) no
S1 C7 C8 C2 11.90(15) no
S1 C7 C8 C3 -170.95(10) no
C6 C7 C8 C2 -174.39(14) no
C6 C7 C8 C3 2.76(18) no
C1 C11 C12 C13 -174.02(15) no
C11 C12 C13 C14 -95.6(2) no
C11 C12 C13 C18 83.0(2) no
C12 C13 C14 C15 178.09(18) no
C18 C13 C14 C15 -0.5(3) no
C12 C13 C18 C17 -178.32(18) no
C14 C13 C18 C17 0.3(3) no
C13 C14 C15 C16 0.2(3) no
C14 C15 C16 C17 0.4(3) no
C15 C16 C17 C18 -0.6(3) no
C16 C17 C18 C13 0.2(3) no

loop_
_cod_related_entry_id
_cod_related_entry_database
_cod_related_entry_code
1 ChemSpider 30658595
